data_7034315
loop_
_publ_author_name
'Cepeda, Javier'
'P\'erez-Y\'a\~nez, Sonia'
'Beobide, Garikoitz'
'Castillo, Oscar'
'Garc\'ia, Jos\'e \'Angel'
'Lanchas, M\'onica'
'Luque, Antonio'

_publ_section_title
;
 Enhancing luminescence properties of
 lanthanide(iii)/pyrimidine-4,6-dicarboxylato system by solvent-free
 approach.
;
_journal_issue 15
_journal_name_full 'Dalton transactions (Cambridge, England : 2003)'
_journal_page_first 6972
_journal_page_last 6986
_journal_paper_doi 10.1039/c4dt03797a
_journal_volume 44
_journal_year 2015
_chemical_compound_source 'synthesis as described'
_chemical_formula_moiety 'C6 H4 La N3 O8'
_chemical_formula_structural 'C6 H4 La N3 O8'
_chemical_formula_sum 'C6 H4 La N3 O8'
_chemical_formula_weight 385.03
_chemical_name_systematic
Poly[aqua(nitrato-k2O,O')(mu4-pyrimidine-4,6-dicarboxylato-k2N,O:k2N',O':k2O,O'':kO''')lanthanum(III)]
_space_group_IT_number 14
_symmetry_cell_setting monoclinic
_symmetry_Int_Tables_number 14
_symmetry_space_group_name_Hall '-P 2yn'
_symmetry_space_group_name_H-M 'P 1 21/n 1'
_atom_sites_solution_hydrogens geom
_atom_sites_solution_primary direct
_atom_sites_solution_secondary difmap
_audit_creation_method SHELXL97
_audit_update_record
;
2015-02-06 deposited with the CCDC.
2015-03-06 downloaded from the CCDC.
;
_cell_angle_alpha 90.00
_cell_angle_beta 96.640(2)
_cell_angle_gamma 90.00
_cell_formula_units_Z 4
_cell_length_a 8.7220(2)
_cell_length_b 12.2820(2)
_cell_length_c 9.5780(2)
_cell_measurement_reflns_used 7144
_cell_measurement_temperature 100(2)
_cell_measurement_theta_max 73.07
_cell_measurement_theta_min 5.88
_cell_volume 1019.15(4)
_computing_cell_refinement
;
CrysAlisPro, Agilent Technologies,
Version 1.171.35.15 (release 03-08-2011 CrysAlis171 .NET)
(compiled Aug  3 2011,13:03:54)
;
_computing_data_collection
;
CrysAlisPro, Agilent Technologies,
Version 1.171.35.15 (release 03-08-2011 CrysAlis171 .NET)
(compiled Aug  3 2011,13:03:54)
;
_computing_data_reduction
;
CrysAlisPro, Agilent Technologies,
Version 1.171.35.15 (release 03-08-2011 CrysAlis171 .NET)
(compiled Aug  3 2011,13:03:54)
;
_computing_molecular_graphics 'Ortep-3 (Farrugia, 1997)'
_computing_publication_material 'WinGX (Farrugia, 1999)'
_computing_structure_refinement 'SHELXL-97 (Sheldrick, 1997)'
_computing_structure_solution 'Sir92 (Altomare et al., 1993)'
_diffrn_ambient_temperature 100(2)
_diffrn_measured_fraction_theta_full 0.991
_diffrn_measured_fraction_theta_max 0.991
_diffrn_measurement_device_type 'SuperNova, Single source at offset), Atlas'
_diffrn_measurement_method \w
_diffrn_radiation_monochromator mirror
_diffrn_radiation_source 'SuperNova (Cu) X-ray Source'
_diffrn_radiation_type CuK\a
_diffrn_radiation_wavelength 1.54180
_diffrn_reflns_av_R_equivalents 0.0253
_diffrn_reflns_av_unetI/netI 0.0205
_diffrn_reflns_limit_h_max 10
_diffrn_reflns_limit_h_min -10
_diffrn_reflns_limit_k_max 15
_diffrn_reflns_limit_k_min -15
_diffrn_reflns_limit_l_max 9
_diffrn_reflns_limit_l_min -11
_diffrn_reflns_number 7144
_diffrn_reflns_theta_full 73.07
_diffrn_reflns_theta_max 73.07
_diffrn_reflns_theta_min 5.88
_diffrn_standards_decay_% 0
_diffrn_standards_interval_count 0
_diffrn_standards_interval_time 0
_diffrn_standards_number 0
_exptl_absorpt_coefficient_mu 32.887
_exptl_absorpt_correction_T_max 0.396
_exptl_absorpt_correction_T_min 0.078
_exptl_absorpt_correction_type numerical
_exptl_absorpt_process_details
;
CrysAlisPro, Agilent Technologies,
Version 1.171.35.15 (release 03-08-2011 CrysAlis171 .NET)
(compiled Aug  3 2011,13:03:54)
Analytical numeric absorption correction using a multifaceted crystal
model based on expressions derived by R.C. Clark & J.S. Reid.
(Clark, R. C. & Reid, J. S. (1995). Acta Cryst. A51, 887-897)
;
_exptl_crystal_colour colourless
_exptl_crystal_density_diffrn 2.509
_exptl_crystal_density_meas 2.51(1)
_exptl_crystal_density_method flotation
_exptl_crystal_description rectangular
_exptl_crystal_F_000 728
_exptl_crystal_size_max 0.22
_exptl_crystal_size_mid 0.06
_exptl_crystal_size_min 0.04
_refine_diff_density_max 0.474
_refine_diff_density_min -0.701
_refine_diff_density_rms 0.091
_refine_ls_extinction_method none
_refine_ls_goodness_of_fit_ref 1.059
_refine_ls_hydrogen_treatment constr
_refine_ls_matrix_type full
_refine_ls_number_parameters 163
_refine_ls_number_reflns 2015
_refine_ls_number_restraints 0
_refine_ls_restrained_S_all 1.059
_refine_ls_R_factor_all 0.0175
_refine_ls_R_factor_gt 0.0170
_refine_ls_shift/su_max 0.003
_refine_ls_shift/su_mean 0.000
_refine_ls_structure_factor_coef Fsqd
_refine_ls_weighting_details 'calc w=1/[\s^2^(Fo^2^)+(0.0276P)^2^+0.2136P] where P=(Fo^2^+2Fc^2^)/3'
_refine_ls_weighting_scheme calc
_refine_ls_wR_factor_gt 0.0439
_refine_ls_wR_factor_ref 0.0443
_reflns_number_gt 1964
_reflns_number_total 2015
_reflns_threshold_expression >2sigma(I)
_cod_data_source_file c4dt03797a2.cif
_cod_data_source_block 1-La
_cod_depositor_comments 'Adding full bibliography for 7034314--7034317.cif.'
_cod_original_sg_symbol_H-M 'P 21/n'
_cod_database_code 7034315

loop_
_symmetry_equiv_pos_as_xyz
'x, y, z'
'-x+1/2, y+1/2, -z+1/2'
'-x, -y, -z'
'x-1/2, -y-1/2, z-1/2'

loop_
_atom_site_label
_atom_site_type_symbol
_atom_site_fract_x
_atom_site_fract_y
_atom_site_fract_z
_atom_site_U_iso_or_equiv
_atom_site_adp_type
_atom_site_occupancy
_atom_site_symmetry_multiplicity
_atom_site_calc_flag
_atom_site_refinement_flags
La1 La 0.360888(14) 0.636462(10) 0.900562(13) 0.00991(6) Uani 1 1 d .
N11 N 0.2395(2) 0.66355(17) 1.1560(2) 0.0125(4) Uani 1 1 d .
C12 C 0.1348(3) 0.73376(19) 1.1922(3) 0.0143(5) Uani 1 1 d .
H12 H 0.0741 0.7690 1.1197 0.017 Uiso 1 1 calc R
N13 N 0.1092(2) 0.75794(16) 1.3230(2) 0.0128(4) Uani 1 1 d .
C14 C 0.2047(3) 0.71244(19) 1.4281(3) 0.0126(4) Uani 1 1 d .
C15 C 0.3154(3) 0.63700(18) 1.4025(3) 0.0132(5) Uani 1 1 d .
H15 H 0.3805 0.6051 1.4749 0.016 Uiso 1 1 calc R
C16 C 0.3241(3) 0.6115(2) 1.2628(3) 0.0127(5) Uani 1 1 d .
C17 C 0.4232(3) 0.52094(19) 1.2183(3) 0.0125(5) Uani 1 1 d .
O171 O 0.39733(19) 0.49237(13) 1.08908(17) 0.0133(3) Uani 1 1 d .
O172 O 0.5218(2) 0.47630(15) 1.30305(18) 0.0168(4) Uani 1 1 d .
C18 C 0.1796(3) 0.74709(19) 1.5757(3) 0.0124(4) Uani 1 1 d .
O181 O 0.05964(19) 0.79918(14) 1.59015(18) 0.0143(3) Uani 1 1 d .
O182 O 0.28259(19) 0.71983(14) 1.67119(17) 0.0143(3) Uani 1 1 d .
O21 O 0.0529(2) 0.63479(15) 0.8618(2) 0.0239(4) Uani 1 1 d .
N22 N 0.0441(3) 0.55736(19) 0.7751(2) 0.0214(5) Uani 1 1 d .
O23 O 0.1633(2) 0.49740(16) 0.7739(2) 0.0249(4) Uani 1 1 d .
O24 O -0.0727(2) 0.53968(19) 0.6932(2) 0.0328(5) Uani 1 1 d .
O1W O 0.3090(2) 0.83788(15) 0.9424(2) 0.0192(4) Uani 1 1 d .
H11W H 0.3045 0.8859 0.8781 0.029 Uiso 1 1 d .
H12W H 0.3547 0.8701 1.0147 0.029 Uiso 1 1 d .

loop_
_atom_site_aniso_label
_atom_site_aniso_U_11
_atom_site_aniso_U_22
_atom_site_aniso_U_33
_atom_site_aniso_U_23
_atom_site_aniso_U_13
_atom_site_aniso_U_12
La1 0.01093(9) 0.01039(9) 0.00839(9) -0.00004(4) 0.00110(6) 0.00008(4)
N11 0.0147(9) 0.0113(9) 0.0117(10) 0.0002(8) 0.0021(8) 0.0006(8)
C12 0.0135(10) 0.0155(11) 0.0137(12) 0.0007(9) 0.0011(9) 0.0015(9)
N13 0.0155(9) 0.0113(9) 0.0114(10) 0.0003(8) 0.0013(7) 0.0001(8)
C14 0.0141(10) 0.0119(11) 0.0117(12) 0.0003(9) 0.0010(9) -0.0030(8)
C15 0.0120(11) 0.0154(12) 0.0117(13) 0.0006(8) -0.0003(9) -0.0010(8)
C16 0.0133(11) 0.0111(10) 0.0140(12) -0.0006(9) 0.0031(9) -0.0016(9)
C17 0.0127(10) 0.0106(11) 0.0147(12) 0.0019(9) 0.0039(9) -0.0006(8)
O171 0.0165(8) 0.0132(8) 0.0106(9) 0.0006(6) 0.0034(6) 0.0006(6)
O172 0.0193(8) 0.0183(9) 0.0126(9) -0.0003(7) 0.0009(7) 0.0052(7)
C18 0.0143(10) 0.0097(10) 0.0136(12) -0.0004(9) 0.0034(9) -0.0011(8)
O181 0.0143(7) 0.0156(8) 0.0128(8) -0.0007(7) 0.0013(6) 0.0025(6)
O182 0.0160(8) 0.0161(8) 0.0103(8) 0.0016(6) 0.0003(6) 0.0028(6)
O21 0.0193(10) 0.0283(11) 0.0240(11) -0.0020(8) 0.0023(8) -0.0005(7)
N22 0.0223(11) 0.0242(12) 0.0170(11) 0.0051(9) -0.0003(9) -0.0105(9)
O23 0.0241(9) 0.0242(10) 0.0263(11) -0.0065(8) 0.0024(8) -0.0047(8)
O24 0.0271(10) 0.0382(12) 0.0292(12) 0.0124(10) -0.0139(9) -0.0175(9)
O1W 0.0271(9) 0.0148(8) 0.0148(9) 0.0000(7) -0.0012(8) 0.0024(7)

loop_
_atom_type_symbol
_atom_type_description
_atom_type_scat_dispersion_real
_atom_type_scat_dispersion_imag
_atom_type_scat_source
C C 0.0181 0.0091 'International Tables Vol C Tables 4.2.6.8 and 6.1.1.4'
H H 0.0000 0.0000 'International Tables Vol C Tables 4.2.6.8 and 6.1.1.4'
N N 0.0311 0.0180 'International Tables Vol C Tables 4.2.6.8 and 6.1.1.4'
O O 0.0492 0.0322 'International Tables Vol C Tables 4.2.6.8 and 6.1.1.4'
La La -1.4094 9.0376 'International Tables Vol C Tables 4.2.6.8 and 6.1.1.4'

loop_
_geom_angle_atom_site_label_1
_geom_angle_atom_site_label_2
_geom_angle_atom_site_label_3
_geom_angle
_geom_angle_site_symmetry_1
_geom_angle_site_symmetry_3
O182 La1 O181 128.32(6) 1_554 4_675
O182 La1 O171 159.21(6) 1_554 .
O181 La1 O171 71.41(5) 4_675 .
O182 La1 O1W 72.53(6) 1_554 .
O181 La1 O1W 72.50(6) 4_675 .
O171 La1 O1W 125.24(6) . .
O182 La1 O23 75.94(6) 1_554 .
O181 La1 O23 155.38(6) 4_675 .
O171 La1 O23 84.02(6) . .
O1W La1 O23 125.77(6) . .
O182 La1 O171 115.14(5) 1_554 3_667
O181 La1 O171 71.08(5) 4_675 3_667
O171 La1 O171 61.09(6) . 3_667
O1W La1 O171 137.12(6) . 3_667
O23 La1 O171 96.13(6) . 3_667
O182 La1 O21 72.94(6) 1_554 .
O181 La1 O21 135.11(6) 4_675 .
O171 La1 O21 97.80(6) . .
O1W La1 O21 80.53(6) . .
O23 La1 O21 48.21(6) . .
O171 La1 O21 142.24(5) 3_667 .
O182 La1 O172 69.79(5) 1_554 3_667
O181 La1 O172 113.66(5) 4_675 3_667
O171 La1 O172 97.52(5) . 3_667
O1W La1 O172 134.57(6) . 3_667
O23 La1 O172 67.28(6) . 3_667
O171 La1 O172 49.20(5) 3_667 3_667
O21 La1 O172 110.88(6) . 3_667
O182 La1 N13 72.64(6) 1_554 4_675
O181 La1 N13 62.32(6) 4_675 4_675
O171 La1 N13 119.68(6) . 4_675
O1W La1 N13 74.96(6) . 4_675
O23 La1 N13 133.66(6) . 4_675
O171 La1 N13 68.55(6) 3_667 4_675
O21 La1 N13 142.32(6) . 4_675
O172 La1 N13 70.33(6) 3_667 4_675
O182 La1 N11 129.87(6) 1_554 .
O181 La1 N11 68.04(6) 4_675 .
O171 La1 N11 59.07(6) . .
O1W La1 N11 69.85(6) . .
O23 La1 N11 100.80(6) . .
O171 La1 N11 114.94(6) 3_667 .
O21 La1 N11 69.26(6) . .
O172 La1 N11 155.55(6) 3_667 .
N13 La1 N11 125.47(6) 4_675 .
O182 La1 C17 92.92(6) 1_554 3_667
O181 La1 C17 93.80(6) 4_675 3_667
O171 La1 C17 77.74(6) . 3_667
O1W La1 C17 144.14(6) . 3_667
O23 La1 C17 79.24(6) . 3_667
O171 La1 C17 25.08(6) 3_667 3_667
O21 La1 C17 127.28(6) . 3_667
O172 La1 C17 24.29(6) 3_667 3_667
N13 La1 C17 69.39(6) 4_675 3_667
N11 La1 C17 136.34(6) . 3_667
O182 La1 N22 68.45(6) 1_554 .
O181 La1 N22 156.00(6) 4_675 .
O171 La1 N22 95.30(6) . .
O1W La1 N22 101.65(6) . .
O23 La1 N22 24.61(6) . .
O171 La1 N22 120.70(6) 3_667 .
O21 La1 N22 24.37(6) . .
O172 La1 N22 87.32(6) 3_667 .
N13 La1 N22 139.91(6) 4_675 .
N11 La1 N22 88.02(6) . .
C17 La1 N22 102.98(6) 3_667 .
C12 N11 C16 116.2(2) . .
C12 N11 La1 130.19(16) . .
C16 N11 La1 112.20(15) . .
N11 C12 N13 125.7(2) . .
N11 C12 H12 117.1 . .
N13 C12 H12 117.1 . .
C12 N13 C14 116.9(2) . .
C12 N13 La1 126.37(15) . 4_576
C14 N13 La1 116.01(15) . 4_576
N13 C14 C15 121.9(2) . .
N13 C14 C18 115.8(2) . .
C15 C14 C18 122.2(2) . .
C14 C15 C16 116.1(2) . .
C14 C15 H15 121.9 . .
C16 C15 H15 121.9 . .
N11 C16 C15 122.6(2) . .
N11 C16 C17 114.7(2) . .
C15 C16 C17 122.7(2) . .
O172 C17 O171 122.9(2) . .
O172 C17 C16 121.4(2) . .
O171 C17 C16 115.8(2) . .
O172 C17 La1 63.06(13) . 3_667
O171 C17 La1 60.46(12) . 3_667
C16 C17 La1 171.45(16) . 3_667
C17 O171 La1 119.54(14) . .
C17 O171 La1 94.46(13) . 3_667
La1 O171 La1 118.91(6) . 3_667
C17 O172 La1 92.65(14) . 3_667
O181 C18 O182 126.6(2) . .
O181 C18 C14 117.4(2) . .
O182 C18 C14 116.0(2) . .
C18 O181 La1 127.15(15) . 4_576
C18 O182 La1 150.46(16) . 1_556
N22 O21 La1 94.63(15) . .
O24 N22 O21 122.4(2) . .
O24 N22 O23 120.6(2) . .
O21 N22 O23 117.0(2) . .
O24 N22 La1 162.77(17) . .
O21 N22 La1 60.99(13) . .
O23 N22 La1 58.91(12) . .
N22 O23 La1 96.47(14) . .
La1 O1W H11W 123.5 . .
La1 O1W H12W 120.1 . .
H11W O1W H12W 104.1 . .

loop_
_geom_bond_atom_site_label_1
_geom_bond_atom_site_label_2
_geom_bond_distance
_geom_bond_site_symmetry_2
La1 O182 2.4483(16) 1_554
La1 O181 2.4898(17) 4_675
La1 O171 2.5220(16) .
La1 O1W 2.5548(19) .
La1 O23 2.6218(19) .
La1 O171 2.6291(16) 3_667
La1 O21 2.669(2) .
La1 O172 2.6887(17) 3_667
La1 N13 2.701(2) 4_675
La1 N11 2.796(2) .
La1 C17 3.013(2) 3_667
La1 N22 3.042(2) .
N11 C12 1.331(3) .
N11 C16 1.350(3) .
C12 N13 1.331(3) .
C12 H12 0.9300 .
N13 C14 1.351(3) .
N13 La1 2.701(2) 4_576
C14 C15 1.381(3) .
C14 C18 1.516(3) .
C15 C16 1.384(4) .
C15 H15 0.9300 .
C16 C17 1.501(3) .
C17 O172 1.240(3) .
C17 O171 1.281(3) .
C17 La1 3.013(2) 3_667
O171 La1 2.6291(16) 3_667
O172 La1 2.6887(17) 3_667
C18 O181 1.248(3) .
C18 O182 1.251(3) .
O181 La1 2.4898(17) 4_576
O182 La1 2.4483(16) 1_556
O21 N22 1.260(3) .
N22 O24 1.231(3) .
N22 O23 1.275(3) .
O1W H11W 0.8509 .
O1W H12W 0.8550 .

loop_
_geom_hbond_atom_site_label_D
_geom_hbond_atom_site_label_H
_geom_hbond_atom_site_label_A
_geom_hbond_distance_DH
_geom_hbond_distance_HA
_geom_hbond_distance_DA
_geom_hbond_angle_DHA
_geom_hbond_site_symmetry_A
O1W H11W O23 0.85 2.04 2.882(3) 169.4 2_556
O1W H12W O24 0.85 2.07 2.919(3) 169.8 4_676
